data_7719150
loop_
_publ_author_name
'Shang, Meng-Jia'
'Chen, Duyong'
'Zhou, Ren-He'
'Lu, Han-Han'
'Ma, Lin'
'Xiao, Jingyi'
'Zhao, Liang'
'Meng, Yin-Shan'
'Liu, Tao'

_publ_section_title
;
 Unveiling the Relationship between Counterion Size and Spin Crossover
 Dynamics in Hexadentate Schiff-Base Manganese(III) Complexes
;
_journal_name_full 'Dalton Transactions'
_journal_paper_doi 10.1039/D5DT01347J
_journal_year 2025
_chemical_absolute_configuration ad
_chemical_formula_moiety 'C22 H26 F2 Mn N4 O2, F6 P'
_chemical_formula_sum 'C22 H26 F8 Mn N4 O2 P'
_chemical_formula_weight 616.38
_space_group_crystal_system orthorhombic
_space_group_IT_number 19
_space_group_name_Hall 'P 2ac 2ab'
_space_group_name_H-M_alt 'P 21 21 21'
_atom_sites_solution_hydrogens geom
_atom_sites_solution_primary dual
_atom_sites_solution_secondary difmap
_audit_creation_date 2025-07-03
_audit_creation_method
;
Olex2 1.5
(compiled 2022.04.07 svn.rca3783a0 for OlexSys, GUI svn.r6498)
;
_audit_update_record
;
2025-07-05 deposited with the CCDC.	2025-07-24 downloaded from the CCDC.
;
_cell_angle_alpha 90
_cell_angle_beta 90
_cell_angle_gamma 90
_cell_formula_units_Z 4
_cell_length_a 8.1918(7)
_cell_length_b 17.4484(16)
_cell_length_c 18.0752(17)
_cell_measurement_reflns_used 9975
_cell_measurement_temperature 300(2)
_cell_measurement_theta_max 25.668
_cell_measurement_theta_min 2.592
_cell_volume 2583.6(4)
_computing_cell_refinement 'SAINT V8.40B (Bruker, 2016)'
_computing_data_collection 'Bruker D8 Venture diffractometer'
_computing_data_reduction 'SAINT V8.40B (Bruker, 2016)'
_computing_molecular_graphics 'Olex2 1.5 (Dolomanov et al., 2009)'
_computing_publication_material 'Olex2 1.5 (Dolomanov et al., 2009)'
_computing_structure_refinement 'SHELXL 2019/3 (Sheldrick, 2015)'
_computing_structure_solution 'SHELXT 2018/2 (Sheldrick, 2018)'
_diffrn_ambient_temperature 300(2)
_diffrn_detector 'Bruker PHOTON-II area detector'
_diffrn_detector_area_resol_mean 7.4
_diffrn_detector_type 'CMOS-PHOTONII area detector'
_diffrn_measured_fraction_theta_full 0.995
_diffrn_measured_fraction_theta_max 0.996
_diffrn_measurement_device 'three-circle diffractometer'
_diffrn_measurement_device_type 'Bruker PHOTON-II area detector'
_diffrn_measurement_method 'phi and omega scans'
_diffrn_radiation_monochromator graphite
_diffrn_radiation_probe x-ray
_diffrn_radiation_type MoK\a
_diffrn_radiation_wavelength 0.71073
_diffrn_reflns_av_R_equivalents 0.0663
_diffrn_reflns_av_unetI/netI 0.0410
_diffrn_reflns_Laue_measured_fraction_full 0.995
_diffrn_reflns_Laue_measured_fraction_max 0.996
_diffrn_reflns_limit_h_max 9
_diffrn_reflns_limit_h_min -9
_diffrn_reflns_limit_k_max 21
_diffrn_reflns_limit_k_min -21
_diffrn_reflns_limit_l_max 22
_diffrn_reflns_limit_l_min -22
_diffrn_reflns_number 29237
_diffrn_reflns_point_group_measured_fraction_full 0.997
_diffrn_reflns_point_group_measured_fraction_max 0.997
_diffrn_reflns_theta_full 25.242
_diffrn_reflns_theta_max 25.696
_diffrn_reflns_theta_min 2.334
_diffrn_source 'sealed X-ray tube'
_diffrn_source_current 1.4
_diffrn_source_power 0.07
_diffrn_source_target Mo
_diffrn_source_voltage 50.0
_diffrn_standards_number 0
_exptl_absorpt_coefficient_mu 0.659
_exptl_absorpt_correction_T_max 0.7453
_exptl_absorpt_correction_T_min 0.4581
_exptl_absorpt_correction_type multi-scan
_exptl_absorpt_process_details
;
SADABS-2016/2 (Bruker,2016/2) was used for absorption correction.
wR2(int) was 0.1723 before and 0.0753 after correction.
The Ratio of minimum to maximum transmission is 0.6147.
The \l/2 correction factor is Not present.
;
_exptl_crystal_colour 'metallic dark black'
_exptl_crystal_colour_lustre metallic
_exptl_crystal_colour_modifier dark
_exptl_crystal_colour_primary black
_exptl_crystal_density_diffrn 1.585
_exptl_crystal_density_method 'not measured'
_exptl_crystal_description block
_exptl_crystal_F_000 1256
_exptl_crystal_size_max 0.2
_exptl_crystal_size_mid 0.2
_exptl_crystal_size_min 0.1
_refine_diff_density_max 0.222
_refine_diff_density_min -0.194
_refine_diff_density_rms 0.036
_refine_ls_abs_structure_details
;
 Flack x determined using 1784 quotients [(I+)-(I-)]/[(I+)+(I-)]
 (Parsons, Flack and Wagner, Acta Cryst. B69 (2013) 249-259).
;
_refine_ls_abs_structure_Flack 0.012(6)
_refine_ls_extinction_method none
_refine_ls_goodness_of_fit_ref 1.034
_refine_ls_hydrogen_treatment constr
_refine_ls_matrix_type full
_refine_ls_number_parameters 398
_refine_ls_number_reflns 4889
_refine_ls_number_restraints 189
_refine_ls_restrained_S_all 1.103
_refine_ls_R_factor_all 0.0333
_refine_ls_R_factor_gt 0.0292
_refine_ls_shift/su_max 0.002
_refine_ls_shift/su_mean 0.000
_refine_ls_structure_factor_coef Fsqd
_refine_ls_weighting_details 'w=1/[\s^2^(Fo^2^)+(0.0429P)^2^+0.1257P] where P=(Fo^2^+2Fc^2^)/3'
_refine_ls_weighting_scheme calc
_refine_ls_wR_factor_gt 0.0765
_refine_ls_wR_factor_ref 0.0787
_reflns_Friedel_coverage 0.759
_reflns_Friedel_fraction_full 0.998
_reflns_Friedel_fraction_max 0.998
_reflns_number_gt 4484
_reflns_number_total 4889
_reflns_threshold_expression 'I > 2\s(I)'
_cod_data_source_file d5dt01347j2.cif
_cod_data_source_block 2441904
_cod_depositor_comments
;
The following automatic conversions were performed:

data item '_diffrn_radiation_probe' value 'X-ray' was changed to
'x-ray' in accordance with the
/home/data/users/saulius/crontab/automatic-downloads/rss-feeds/RSC/lib/dictionaries/cif_core.dic
dictionary named 'cif_core.dic' version 2.4.2 last updated on
2011-04-26.

Automatic conversion script
Id: cif_fix_values 8170 2020-07-09 18:12:32Z antanas 
;
_cod_database_code 7719150
_shelx_shelxl_version_number 2019/3
_shelx_space_group_comment
;
The symmetry employed for this shelxl refinement is uniquely defined
by the following loop, which should always be used as a source of
symmetry information in preference to the above space-group names.
They are only intended as comments.
;
_shelx_estimated_absorpt_t_max 0.937
_shelx_estimated_absorpt_t_min 0.880
_olex2_refinement_description
;
1. Fixed Uiso
 At 1.2 times of:
  All C(H) groups, All C(H,H) groups, All N(H) groups
2. Uiso/Uaniso restraints and constraints
P1 \\sim F3 \\sim F4 \\sim F5 \\sim F6 \\sim F7 \\sim F8 \\sim F3A \\sim F4A
\\sim F5A \\sim F6A \\sim F7A \\sim F8A: within 2A with sigma of 0.02 and sigma
for terminal atoms of 0.04 within 2A
3. Same fragment restrains
{P1, F3A, F4A, F5A, F6A, F7A, F8A} sigma for 1-2: 0.01, 1-3: 0.04
as in
{P1, F3, F4, F5, F6, F7, F8}
4. Others
 Sof(F3A)=Sof(F4A)=Sof(F5A)=Sof(F6A)=Sof(F7A)=Sof(F8A)=1-FVAR(1)
 Sof(F3)=Sof(F4)=Sof(F5)=Sof(F6)=Sof(F7)=Sof(F8)=FVAR(1)
5.a Ternary CH refined with riding coordinates:
 N1(H1), N2(H2)
5.b Secondary CH2 refined with riding coordinates:
 C0AA(H0AA,H0AB), C1AA(H1AA,H1AB), C2(H2A,H2B), C2AA(H2AA,H2AB), C3(H3A,H3B),
 C4(H4A,H4B), C14(H14A,H14B), C15(H15A,H15B)
5.c Aromatic/amide H refined with riding coordinates:
 C6(H6), C7(H7), C10(H10), C12(H12), C13(H13), C16(H16), C18(H18), C20(H20)
;
_olex2_submission_special_instructions 'No special instructions were received'

loop_
_space_group_symop_operation_xyz
'x, y, z'
'x+1/2, -y+1/2, -z'
'-x, y+1/2, -z+1/2'
'-x+1/2, -y, z+1/2'

loop_
_atom_site_label
_atom_site_type_symbol
_atom_site_fract_x
_atom_site_fract_y
_atom_site_fract_z
_atom_site_U_iso_or_equiv
_atom_site_adp_type
_atom_site_occupancy
_atom_site_site_symmetry_order
_atom_site_calc_flag
_atom_site_refinement_flags_posn
_atom_site_refinement_flags_adp
_atom_site_refinement_flags_occupancy
_atom_site_disorder_assembly
_atom_site_disorder_group
Mn1 Mn 0.79041(5) 0.47895(2) 0.44601(2) 0.04250(13) Uani 1 1 d . . . . .
F1 F 0.3584(4) 0.36493(15) 0.71472(12) 0.0917(8) Uani 1 1 d . . . . .
F2 F 1.1811(5) 0.78387(15) 0.36796(16) 0.1129(10) Uani 1 1 d . . . . .
O1 O 0.6324(3) 0.42038(11) 0.49468(11) 0.0477(5) Uani 1 1 d . . . . .
O2 O 0.9435(3) 0.54250(12) 0.39982(11) 0.0541(5) Uani 1 1 d . . . . .
N1 N 0.9269(3) 0.37079(15) 0.42566(13) 0.0527(6) Uani 1 1 d . . . . .
H1 H 1.035243 0.385002 0.407221 0.063 Uiso 1 1 calc R U . . .
N2 N 0.6919(4) 0.44919(14) 0.33790(13) 0.0517(6) Uani 1 1 d . . . . .
H2 H 0.585763 0.424982 0.346908 0.062 Uiso 1 1 calc R U . . .
N3 N 0.9303(3) 0.48837(15) 0.54204(13) 0.0473(6) Uani 1 1 d . . . . .
N4 N 0.6151(3) 0.56791(13) 0.44569(15) 0.0490(6) Uani 1 1 d . . . . .
C0AA C 0.5385(6) 0.5697(2) 0.3144(2) 0.0727(11) Uani 1 1 d . . . . .
H0AA H 0.440347 0.542305 0.328553 0.087 Uiso 1 1 calc R U . . .
H0AB H 0.509762 0.604357 0.274486 0.087 Uiso 1 1 calc R U . . .
C1AA C 0.7989(5) 0.38889(19) 0.30572(17) 0.0578(8) Uani 1 1 d . . . . .
H1AA H 0.898160 0.411933 0.286748 0.069 Uiso 1 1 calc R U . . .
H1AB H 0.743213 0.363773 0.265028 0.069 Uiso 1 1 calc R U . . .
C2 C 0.8400(4) 0.33133(19) 0.36430(19) 0.0586(8) Uani 1 1 d . . . . .
H2A H 0.740952 0.307692 0.382796 0.070 Uiso 1 1 calc R U . . .
H2B H 0.908912 0.291467 0.343691 0.070 Uiso 1 1 calc R U . . .
C2AA C 0.5968(5) 0.61695(19) 0.38027(18) 0.0611(9) Uani 1 1 d . . . . .
H2AA H 0.700679 0.640718 0.368568 0.073 Uiso 1 1 calc R U . . .
H2AB H 0.518574 0.657287 0.390594 0.073 Uiso 1 1 calc R U . . .
C3 C 0.9485(4) 0.42152(19) 0.59119(17) 0.0552(8) Uani 1 1 d . . . . .
H3A H 0.841410 0.402983 0.605537 0.066 Uiso 1 1 calc R U . . .
H3B H 1.006235 0.436659 0.635690 0.066 Uiso 1 1 calc R U . . .
C4 C 0.6620(5) 0.5126(2) 0.28585(18) 0.0696(10) Uani 1 1 d . . . . .
H4A H 0.623417 0.491672 0.239309 0.083 Uiso 1 1 calc R U . . .
H4B H 0.764182 0.538906 0.276336 0.083 Uiso 1 1 calc R U . . .
C5 C 1.0099(4) 0.60462(18) 0.42999(17) 0.0497(7) Uani 1 1 d . . . . .
C6 C 1.1166(4) 0.67817(19) 0.5336(2) 0.0596(8) Uani 1 1 d . . . . .
H6 H 1.135029 0.682853 0.584161 0.072 Uiso 1 1 calc R U . . .
C7 C 0.5176(4) 0.57689(18) 0.49999(19) 0.0556(8) Uani 1 1 d . . . . .
H7 H 0.453288 0.620808 0.500770 0.067 Uiso 1 1 calc R U . . .
C8 C 0.5005(4) 0.52299(17) 0.56068(17) 0.0485(6) Uani 1 1 d . . . . .
C9 C 0.5475(3) 0.44535(17) 0.55233(17) 0.0441(6) Uani 1 1 d . . . . .
C10 C 0.4971(4) 0.39320(19) 0.60539(18) 0.0539(8) Uani 1 1 d . . . . .
H10 H 0.522174 0.341486 0.600302 0.065 Uiso 1 1 calc R U . . .
C11 C 0.4098(4) 0.4184(2) 0.66566(17) 0.0589(8) Uani 1 1 d . . . . .
C12 C 0.3708(5) 0.4936(2) 0.67771(18) 0.0647(9) Uani 1 1 d . . . . .
H12 H 0.316842 0.508965 0.720465 0.078 Uiso 1 1 calc R U . . .
C13 C 0.4141(4) 0.5448(2) 0.62478(19) 0.0612(8) Uani 1 1 d . . . . .
H13 H 0.385838 0.596037 0.630982 0.073 Uiso 1 1 calc R U . . .
C14 C 0.9514(5) 0.32010(19) 0.49018(19) 0.0646(9) Uani 1 1 d . . . . .
H14A H 1.011806 0.275119 0.474528 0.078 Uiso 1 1 calc R U . . .
H14B H 0.845713 0.303085 0.507960 0.078 Uiso 1 1 calc R U . . .
C15 C 1.0416(4) 0.3579(2) 0.5528(2) 0.0649(9) Uani 1 1 d . . . . .
H15A H 1.143002 0.378802 0.533734 0.078 Uiso 1 1 calc R U . . .
H15B H 1.069383 0.319141 0.589115 0.078 Uiso 1 1 calc R U . . .
C16 C 1.0108(4) 0.54911(18) 0.55667(18) 0.0527(7) Uani 1 1 d . . . . .
H16 H 1.055263 0.553090 0.603852 0.063 Uiso 1 1 calc R U . . .
C17 C 1.0390(4) 0.61180(17) 0.50696(16) 0.0483(7) Uani 1 1 d . . . . .
C18 C 1.0568(5) 0.6647(2) 0.3840(2) 0.0691(10) Uani 1 1 d . . . . .
H18 H 1.036425 0.662140 0.333465 0.083 Uiso 1 1 calc R U . . .
C19 C 1.1325(5) 0.7274(2) 0.4133(2) 0.0705(10) Uani 1 1 d . . . . .
C20 C 1.1657(5) 0.7356(2) 0.4882(2) 0.0654(9) Uani 1 1 d . . . . .
H20 H 1.219234 0.778587 0.506433 0.078 Uiso 1 1 calc R U . . .
P1 P 0.31959(12) 0.30371(6) 0.28574(6) 0.0635(3) Uani 1 1 d D U . . .
F3 F 0.4807(11) 0.2910(10) 0.3253(10) 0.130(6) Uani 0.394(10) 1 d D U P A 1
F4 F 0.1564(11) 0.3148(8) 0.2435(7) 0.109(4) Uani 0.394(10) 1 d D U P A 1
F5 F 0.335(3) 0.2252(8) 0.2546(12) 0.230(8) Uani 0.394(10) 1 d D U P A 1
F6 F 0.294(2) 0.3818(6) 0.3255(8) 0.163(6) Uani 0.394(10) 1 d D U P A 1
F7 F 0.409(2) 0.3472(11) 0.2237(8) 0.153(7) Uani 0.394(10) 1 d D U P A 1
F8 F 0.224(2) 0.2728(10) 0.3540(9) 0.130(6) Uani 0.394(10) 1 d D U P A 1
F3A F 0.4615(12) 0.2479(5) 0.2701(7) 0.162(4) Uani 0.606(10) 1 d D U P A 2
F4A F 0.1815(11) 0.3615(6) 0.2977(7) 0.159(5) Uani 0.606(10) 1 d D U P A 2
F5A F 0.2429(17) 0.2774(6) 0.2112(4) 0.158(4) Uani 0.606(10) 1 d D U P A 2
F6A F 0.4228(14) 0.3285(6) 0.3541(4) 0.129(4) Uani 0.606(10) 1 d D U P A 2
F7A F 0.4084(12) 0.3713(4) 0.2422(5) 0.093(3) Uani 0.606(10) 1 d D U P A 2
F8A F 0.2347(14) 0.2417(6) 0.3302(7) 0.149(5) Uani 0.606(10) 1 d D U P A 2

loop_
_atom_site_aniso_label
_atom_site_aniso_U_11
_atom_site_aniso_U_22
_atom_site_aniso_U_33
_atom_site_aniso_U_23
_atom_site_aniso_U_13
_atom_site_aniso_U_12
Mn1 0.0539(2) 0.0381(2) 0.0355(2) -0.00050(17) 0.00090(19) -0.00147(19)
F1 0.1179(19) 0.0983(18) 0.0590(12) 0.0217(12) 0.0265(13) -0.0022(15)
F2 0.162(3) 0.0771(16) 0.0999(18) 0.0178(14) 0.0136(19) -0.0454(19)
O1 0.0575(12) 0.0382(10) 0.0474(11) -0.0017(9) 0.0081(10) 0.0008(10)
O2 0.0685(13) 0.0541(13) 0.0399(10) -0.0037(9) 0.0053(10) -0.0141(11)
N1 0.0577(15) 0.0500(14) 0.0503(14) -0.0035(11) 0.0065(11) 0.0001(12)
N2 0.0655(15) 0.0460(13) 0.0435(12) -0.0002(11) -0.0004(12) -0.0067(13)
N3 0.0550(13) 0.0485(13) 0.0384(12) 0.0021(11) -0.0009(10) 0.0000(13)
N4 0.0614(14) 0.0356(12) 0.0500(13) 0.0013(11) -0.0026(13) 0.0023(11)
C0AA 0.104(3) 0.054(2) 0.061(2) 0.0139(17) -0.025(2) -0.001(2)
C1AA 0.0708(19) 0.0559(18) 0.0469(16) -0.0114(14) 0.0037(16) -0.0055(18)
C2 0.068(2) 0.0435(17) 0.064(2) -0.0132(15) 0.0068(15) 0.0008(16)
C2AA 0.081(2) 0.0446(17) 0.0572(19) 0.0091(15) -0.0098(18) 0.0037(17)
C3 0.0618(19) 0.0588(19) 0.0451(16) 0.0091(15) -0.0061(14) 0.0014(16)
C4 0.111(3) 0.0568(19) 0.0412(15) 0.0049(15) -0.0083(18) -0.008(2)
C5 0.0503(16) 0.0483(16) 0.0503(17) -0.0050(14) 0.0057(13) -0.0028(14)
C6 0.0635(19) 0.0534(18) 0.062(2) -0.0131(16) -0.0073(16) 0.0029(17)
C7 0.0642(19) 0.0391(15) 0.0635(19) -0.0022(15) 0.0000(16) 0.0075(15)
C8 0.0496(15) 0.0456(15) 0.0502(15) 0.0019(15) 0.0050(13) 0.0042(14)
C9 0.0455(14) 0.0436(14) 0.0432(14) -0.0022(14) -0.0012(13) -0.0007(12)
C10 0.0652(19) 0.0455(17) 0.0510(17) 0.0046(14) 0.0007(15) 0.0021(15)
C11 0.0584(18) 0.075(2) 0.0433(16) 0.0104(16) 0.0010(14) -0.0036(18)
C12 0.0632(19) 0.084(3) 0.0474(17) -0.0075(17) 0.0080(15) 0.0046(19)
C13 0.0634(19) 0.057(2) 0.063(2) -0.0105(16) 0.0077(16) 0.0094(17)
C14 0.079(2) 0.0477(17) 0.067(2) 0.0019(16) 0.0059(18) 0.0115(18)
C15 0.068(2) 0.062(2) 0.0643(19) 0.0132(19) -0.0055(19) 0.0145(17)
C16 0.0581(17) 0.0558(17) 0.0443(15) -0.0049(15) -0.0061(14) 0.0013(15)
C17 0.0543(17) 0.0448(16) 0.0458(15) -0.0024(13) -0.0018(13) 0.0037(14)
C18 0.089(3) 0.063(2) 0.0557(19) 0.0018(17) 0.0086(19) -0.013(2)
C19 0.081(2) 0.0474(19) 0.083(2) 0.0055(18) 0.016(2) -0.0126(19)
C20 0.072(2) 0.0448(18) 0.080(2) -0.0129(17) -0.0013(18) -0.0053(17)
P1 0.0605(5) 0.0664(6) 0.0637(5) 0.0095(5) -0.0050(4) 0.0007(4)
F3 0.052(4) 0.168(13) 0.170(13) 0.095(10) -0.047(6) -0.026(6)
F4 0.082(5) 0.131(9) 0.113(8) 0.020(6) -0.049(5) -0.003(5)
F5 0.292(19) 0.147(10) 0.251(15) -0.147(10) -0.053(15) 0.074(12)
F6 0.208(14) 0.091(6) 0.191(11) -0.047(7) -0.002(12) 0.002(9)
F7 0.109(8) 0.281(18) 0.070(6) 0.068(9) 0.043(6) 0.022(12)
F8 0.098(7) 0.174(14) 0.118(7) 0.050(8) 0.026(6) -0.001(9)
F3A 0.137(7) 0.105(5) 0.244(11) -0.033(6) 0.005(7) 0.041(5)
F4A 0.112(6) 0.159(8) 0.207(9) 0.084(7) 0.092(6) 0.078(5)
F5A 0.233(11) 0.145(7) 0.097(4) -0.008(4) -0.049(6) -0.062(7)
F6A 0.161(9) 0.148(8) 0.079(3) 0.013(4) -0.034(4) -0.051(6)
F7A 0.093(5) 0.071(3) 0.116(6) 0.027(3) -0.001(4) -0.019(3)
F8A 0.109(7) 0.132(7) 0.206(11) 0.120(8) -0.041(6) -0.058(6)

loop_
_atom_type_symbol
_atom_type_description
_atom_type_scat_dispersion_real
_atom_type_scat_dispersion_imag
_atom_type_scat_source
C C 0.0033 0.0016 'International Tables Vol C Tables 4.2.6.8 and 6.1.1.4'
H H 0.0000 0.0000 'International Tables Vol C Tables 4.2.6.8 and 6.1.1.4'
F F 0.0171 0.0103 'International Tables Vol C Tables 4.2.6.8 and 6.1.1.4'
Mn Mn 0.3368 0.7283 'International Tables Vol C Tables 4.2.6.8 and 6.1.1.4'
N N 0.0061 0.0033 'International Tables Vol C Tables 4.2.6.8 and 6.1.1.4'
O O 0.0106 0.0060 'International Tables Vol C Tables 4.2.6.8 and 6.1.1.4'
P P 0.1023 0.0942 'International Tables Vol C Tables 4.2.6.8 and 6.1.1.4'

loop_
_geom_angle_atom_site_label_1
_geom_angle_atom_site_label_2
_geom_angle_atom_site_label_3
_geom_angle
_geom_angle_site_symmetry_1
_geom_angle_site_symmetry_3
_geom_angle_publ_flag
O1 Mn1 O2 176.77(9) . . ?
O1 Mn1 N1 87.82(9) . . ?
O1 Mn1 N2 92.02(10) . . ?
O1 Mn1 N3 91.82(9) . . ?
O1 Mn1 N4 86.12(9) . . ?
O2 Mn1 N1 95.28(10) . . ?
O2 Mn1 N2 89.39(10) . . ?
O2 Mn1 N3 87.51(10) . . ?
O2 Mn1 N4 91.09(10) . . ?
N2 Mn1 N1 80.53(10) . . ?
N3 Mn1 N1 85.89(10) . . ?
N3 Mn1 N2 165.74(10) . . ?
N3 Mn1 N4 108.51(10) . . ?
N4 Mn1 N1 164.52(10) . . ?
N4 Mn1 N2 85.46(10) . . ?
C9 O1 Mn1 123.58(18) . . ?
C5 O2 Mn1 125.06(19) . . ?
Mn1 N1 H1 107.3 . . ?
C2 N1 Mn1 106.01(19) . . ?
C2 N1 H1 107.3 . . ?
C14 N1 Mn1 116.47(19) . . ?
C14 N1 H1 107.3 . . ?
C14 N1 C2 112.1(3) . . ?
Mn1 N2 H2 106.4 . . ?
C1AA N2 Mn1 107.5(2) . . ?
C1AA N2 H2 106.4 . . ?
C4 N2 Mn1 117.1(2) . . ?
C4 N2 H2 106.4 . . ?
C4 N2 C1AA 112.3(2) . . ?
C3 N3 Mn1 119.6(2) . . ?
C16 N3 Mn1 121.4(2) . . ?
C16 N3 C3 118.7(3) . . ?
C2AA N4 Mn1 120.0(2) . . ?
C7 N4 Mn1 120.9(2) . . ?
C7 N4 C2AA 119.0(3) . . ?
H0AA C0AA H0AB 107.6 . . ?
C2AA C0AA H0AA 108.7 . . ?
C2AA C0AA H0AB 108.7 . . ?
C4 C0AA H0AA 108.7 . . ?
C4 C0AA H0AB 108.7 . . ?
C4 C0AA C2AA 114.4(3) . . ?
N2 C1AA H1AA 109.8 . . ?
N2 C1AA H1AB 109.8 . . ?
N2 C1AA C2 109.3(2) . . ?
H1AA C1AA H1AB 108.3 . . ?
C2 C1AA H1AA 109.8 . . ?
C2 C1AA H1AB 109.8 . . ?
N1 C2 C1AA 108.9(3) . . ?
N1 C2 H2A 109.9 . . ?
N1 C2 H2B 109.9 . . ?
C1AA C2 H2A 109.9 . . ?
C1AA C2 H2B 109.9 . . ?
H2A C2 H2B 108.3 . . ?
N4 C2AA C0AA 110.3(3) . . ?
N4 C2AA H2AA 109.6 . . ?
N4 C2AA H2AB 109.6 . . ?
C0AA C2AA H2AA 109.6 . . ?
C0AA C2AA H2AB 109.6 . . ?
H2AA C2AA H2AB 108.1 . . ?
N3 C3 H3A 109.5 . . ?
N3 C3 H3B 109.5 . . ?
N3 C3 C15 110.8(3) . . ?
H3A C3 H3B 108.1 . . ?
C15 C3 H3A 109.5 . . ?
C15 C3 H3B 109.5 . . ?
N2 C4 C0AA 112.9(3) . . ?
N2 C4 H4A 109.0 . . ?
N2 C4 H4B 109.0 . . ?
C0AA C4 H4A 109.0 . . ?
C0AA C4 H4B 109.0 . . ?
H4A C4 H4B 107.8 . . ?
O2 C5 C17 122.9(3) . . ?
O2 C5 C18 118.8(3) . . ?
C18 C5 C17 118.2(3) . . ?
C17 C6 H6 118.8 . . ?
C20 C6 H6 118.8 . . ?
C20 C6 C17 122.3(3) . . ?
N4 C7 H7 117.9 . . ?
N4 C7 C8 124.2(3) . . ?
C8 C7 H7 117.9 . . ?
C9 C8 C7 120.8(3) . . ?
C13 C8 C7 119.6(3) . . ?
C13 C8 C9 118.8(3) . . ?
O1 C9 C8 122.7(3) . . ?
O1 C9 C10 119.0(3) . . ?
C10 C9 C8 118.3(3) . . ?
C9 C10 H10 120.2 . . ?
C11 C10 C9 119.6(3) . . ?
C11 C10 H10 120.2 . . ?
F1 C11 C10 117.4(3) . . ?
F1 C11 C12 118.9(3) . . ?
C12 C11 C10 123.7(3) . . ?
C11 C12 H12 121.3 . . ?
C13 C12 C11 117.3(3) . . ?
C13 C12 H12 121.3 . . ?
C8 C13 H13 118.9 . . ?
C12 C13 C8 122.2(3) . . ?
C12 C13 H13 118.9 . . ?
N1 C14 H14A 108.9 . . ?
N1 C14 H14B 108.9 . . ?
N1 C14 C15 113.5(3) . . ?
H14A C14 H14B 107.7 . . ?
C15 C14 H14A 108.9 . . ?
C15 C14 H14B 108.9 . . ?
C3 C15 H15A 108.6 . . ?
C3 C15 H15B 108.6 . . ?
C14 C15 C3 114.7(3) . . ?
C14 C15 H15A 108.6 . . ?
C14 C15 H15B 108.6 . . ?
H15A C15 H15B 107.6 . . ?
N3 C16 H16 117.0 . . ?
N3 C16 C17 125.9(3) . . ?
C17 C16 H16 117.0 . . ?
C5 C17 C16 121.4(3) . . ?
C6 C17 C5 119.0(3) . . ?
C6 C17 C16 119.1(3) . . ?
C5 C18 H18 120.1 . . ?
C19 C18 C5 119.9(4) . . ?
C19 C18 H18 120.1 . . ?
F2 C19 C18 119.2(4) . . ?
F2 C19 C20 117.5(3) . . ?
C18 C19 C20 123.3(3) . . ?
C6 C20 C19 117.2(3) . . ?
C6 C20 H20 121.4 . . ?
C19 C20 H20 121.4 . . ?
F3 P1 F4 178.2(10) . . ?
F3 P1 F6 91.6(8) . . ?
F3 P1 F7 90.0(8) . . ?
F3 P1 F8 90.9(9) . . ?
F4 P1 F6 90.1(7) . . ?
F4 P1 F8 89.9(9) . . ?
F5 P1 F3 88.3(9) . . ?
F5 P1 F4 90.1(9) . . ?
F5 P1 F6 173.8(11) . . ?
F5 P1 F7 98.0(11) . . ?
F5 P1 F8 91.3(10) . . ?
F6 P1 F8 82.4(9) . . ?
F7 P1 F4 89.5(8) . . ?
F7 P1 F6 88.2(8) . . ?
F7 P1 F8 170.7(10) . . ?
F3A P1 F5A 87.7(7) . . ?
F3A P1 F6A 84.9(5) . . ?
F3A P1 F7A 91.8(5) . . ?
F4A P1 F3A 177.0(5) . . ?
F4A P1 F5A 91.0(6) . . ?
F4A P1 F6A 96.1(6) . . ?
F4A P1 F7A 85.4(4) . . ?
F5A P1 F6A 171.0(6) . . ?
F5A P1 F7A 88.6(4) . . ?
F6A P1 F7A 86.5(5) . . ?
F8A P1 F3A 89.6(6) . . ?
F8A P1 F4A 93.3(5) . . ?
F8A P1 F5A 93.6(6) . . ?
F8A P1 F6A 91.5(6) . . ?
F8A P1 F7A 177.4(6) . . ?

loop_
_geom_bond_atom_site_label_1
_geom_bond_atom_site_label_2
_geom_bond_distance
_geom_bond_site_symmetry_2
_geom_bond_publ_flag
Mn1 O1 1.869(2) . ?
Mn1 O2 1.871(2) . ?
Mn1 N1 2.224(3) . ?
Mn1 N2 2.177(2) . ?
Mn1 N3 2.086(2) . ?
Mn1 N4 2.115(2) . ?
F1 C11 1.355(4) . ?
F2 C19 1.341(4) . ?
O1 C9 1.326(3) . ?
O2 C5 1.330(4) . ?
N1 H1 0.9800 . ?
N1 C2 1.487(4) . ?
N1 C14 1.477(4) . ?
N2 H2 0.9800 . ?
N2 C1AA 1.488(4) . ?
N2 C4 1.473(4) . ?
N3 C3 1.474(4) . ?
N3 C16 1.276(4) . ?
N4 C2AA 1.467(4) . ?
N4 C7 1.275(4) . ?
C0AA H0AA 0.9700 . ?
C0AA H0AB 0.9700 . ?
C0AA C2AA 1.525(5) . ?
C0AA C4 1.511(6) . ?
C1AA H1AA 0.9700 . ?
C1AA H1AB 0.9700 . ?
C1AA C2 1.498(5) . ?
C2 H2A 0.9700 . ?
C2 H2B 0.9700 . ?
C2AA H2AA 0.9700 . ?
C2AA H2AB 0.9700 . ?
C3 H3A 0.9700 . ?
C3 H3B 0.9700 . ?
C3 C15 1.515(5) . ?
C4 H4A 0.9700 . ?
C4 H4B 0.9700 . ?
C5 C17 1.417(4) . ?
C5 C18 1.392(5) . ?
C6 H6 0.9300 . ?
C6 C17 1.406(4) . ?
C6 C20 1.356(5) . ?
C7 H7 0.9300 . ?
C7 C8 1.452(4) . ?
C8 C9 1.416(4) . ?
C8 C13 1.410(4) . ?
C9 C10 1.385(4) . ?
C10 H10 0.9300 . ?
C10 C11 1.375(5) . ?
C11 C12 1.367(5) . ?
C12 H12 0.9300 . ?
C12 C13 1.356(5) . ?
C13 H13 0.9300 . ?
C14 H14A 0.9700 . ?
C14 H14B 0.9700 . ?
C14 C15 1.504(5) . ?
C15 H15A 0.9700 . ?
C15 H15B 0.9700 . ?
C16 H16 0.9300 . ?
C16 C17 1.434(4) . ?
C18 H18 0.9300 . ?
C18 C19 1.364(5) . ?
C19 C20 1.388(6) . ?
C20 H20 0.9300 . ?
P1 F3 1.517(7) . ?
P1 F4 1.552(6) . ?
P1 F5 1.486(8) . ?
P1 F6 1.554(8) . ?
P1 F7 1.541(8) . ?
P1 F8 1.559(9) . ?
P1 F3A 1.542(6) . ?
P1 F4A 1.531(5) . ?
P1 F5A 1.555(6) . ?
P1 F6A 1.558(6) . ?
P1 F7A 1.593(5) . ?
P1 F8A 1.517(6) . ?

loop_
_geom_torsion_atom_site_label_1
_geom_torsion_atom_site_label_2
_geom_torsion_atom_site_label_3
_geom_torsion_atom_site_label_4
_geom_torsion
_geom_torsion_site_symmetry_1
_geom_torsion_site_symmetry_2
_geom_torsion_site_symmetry_3
_geom_torsion_site_symmetry_4
_geom_torsion_publ_flag
Mn1 O1 C9 C8 33.6(4) . . . . ?
Mn1 O1 C9 C10 -148.8(2) . . . . ?
Mn1 O2 C5 C17 31.6(4) . . . . ?
Mn1 O2 C5 C18 -150.0(3) . . . . ?
Mn1 N1 C2 C1AA 43.9(3) . . . . ?
Mn1 N1 C14 C15 -58.7(4) . . . . ?
Mn1 N2 C1AA C2 43.1(3) . . . . ?
Mn1 N2 C4 C0AA -61.4(4) . . . . ?
Mn1 N3 C3 C15 65.5(3) . . . . ?
Mn1 N3 C16 C17 -10.6(4) . . . . ?
Mn1 N4 C2AA C0AA 64.1(4) . . . . ?
Mn1 N4 C7 C8 -8.9(4) . . . . ?
F1 C11 C12 C13 -175.3(3) . . . . ?
F2 C19 C20 C6 -179.8(4) . . . . ?
O1 C9 C10 C11 179.6(3) . . . . ?
O2 C5 C17 C6 177.1(3) . . . . ?
O2 C5 C17 C16 5.4(5) . . . . ?
O2 C5 C18 C19 -176.8(3) . . . . ?
N1 Mn1 O1 C9 146.4(2) . . . . ?
N1 Mn1 O2 C5 -127.9(2) . . . . ?
N1 C14 C15 C3 68.0(4) . . . . ?
N2 Mn1 O1 C9 -133.2(2) . . . . ?
N2 Mn1 O2 C5 151.6(3) . . . . ?
N2 C1AA C2 N1 -60.1(4) . . . . ?
N3 Mn1 O1 C9 60.6(2) . . . . ?
N3 Mn1 O2 C5 -42.3(2) . . . . ?
N3 C3 C15 C14 -69.0(4) . . . . ?
N3 C16 C17 C5 -14.5(5) . . . . ?
N3 C16 C17 C6 173.8(3) . . . . ?
N4 Mn1 O1 C9 -47.9(2) . . . . ?
N4 Mn1 O2 C5 66.2(2) . . . . ?
N4 C7 C8 C9 -21.9(5) . . . . ?
N4 C7 C8 C13 167.6(3) . . . . ?
C1AA N2 C4 C0AA 173.5(3) . . . . ?
C2 N1 C14 C15 179.0(3) . . . . ?
C2AA N4 C7 C8 166.9(3) . . . . ?
C2AA C0AA C4 N2 68.6(4) . . . . ?
C3 N3 C16 C17 164.1(3) . . . . ?
C4 N2 C1AA C2 173.3(3) . . . . ?
C4 C0AA C2AA N4 -67.9(4) . . . . ?
C5 C18 C19 F2 178.1(4) . . . . ?
C5 C18 C19 C20 -0.5(6) . . . . ?
C7 N4 C2AA C0AA -111.7(4) . . . . ?
C7 C8 C9 O1 11.2(5) . . . . ?
C7 C8 C9 C10 -166.4(3) . . . . ?
C7 C8 C13 C12 168.9(3) . . . . ?
C8 C9 C10 C11 -2.7(5) . . . . ?
C9 C8 C13 C12 -1.8(5) . . . . ?
C9 C10 C11 F1 177.8(3) . . . . ?
C9 C10 C11 C12 -1.2(5) . . . . ?
C10 C11 C12 C13 3.6(5) . . . . ?
C11 C12 C13 C8 -2.0(5) . . . . ?
C13 C8 C9 O1 -178.3(3) . . . . ?
C13 C8 C9 C10 4.1(5) . . . . ?
C14 N1 C2 C1AA 172.0(3) . . . . ?
C16 N3 C3 C15 -109.4(3) . . . . ?
C17 C5 C18 C19 1.8(5) . . . . ?
C17 C6 C20 C19 1.6(6) . . . . ?
C18 C5 C17 C6 -1.4(5) . . . . ?
C18 C5 C17 C16 -173.0(3) . . . . ?
C18 C19 C20 C6 -1.1(6) . . . . ?
C20 C6 C17 C5 -0.3(5) . . . . ?
C20 C6 C17 C16 171.5(3) . . . . ?
